data_4078708
loop_
_publ_author_name
'Kure, Bunsho'
'Taniguchi, Ayami'
'Nakajima, Takayuki'
'Tanase, Tomoaki'

_publ_section_title
;
 Hydride-Bridged NiRh Complexes with Tunable N3S2Dithiolato Ligands and
 Their Utilization as Catalysts for Hydrogenation of Aldehydes and CO2in
 Aqueous Media
;
_journal_issue 13
_journal_name_full Organometallics
_journal_page_first 4791
_journal_paper_doi 10.1021/om300350u
_journal_volume 31
_journal_year 2012
_chemical_formula_moiety 'C32 H52 Cl F3 N3 Ni O6 Rh S4'
_chemical_formula_sum 'C32 H52 Cl F3 N3 Ni O6 Rh S4'
_chemical_formula_weight 957.07
_space_group_IT_number 19
_symmetry_cell_setting orthorhombic
_symmetry_Int_Tables_number 19
_symmetry_space_group_name_Hall 'P 2ac 2ab'
_symmetry_space_group_name_H-M 'P 21 21 21'
_atom_sites_solution_hydrogens geom
_atom_sites_solution_primary direct
_atom_sites_solution_secondary difmap
_cell_angle_alpha 90.0000
_cell_angle_beta 90.0000
_cell_angle_gamma 90.0000
_cell_formula_units_Z 4
_cell_length_a 7.941(4)
_cell_length_b 21.451(11)
_cell_length_c 24.460(12)
_cell_measurement_reflns_used 10095
_cell_measurement_temperature 153
_cell_measurement_theta_max 27.48
_cell_measurement_theta_min 3.19
_cell_volume 4167(4)
_computing_cell_refinement CrystalClear
_computing_data_collection 'CrystalClear (Rigaku/MSC Inc., 2006)'
_computing_data_reduction CrystalClear
_computing_molecular_graphics 'CrystalStructure 4.0'
_computing_publication_material 'CrystalStructure 4.0 (Rigaku, 2010)'
_computing_structure_refinement 'SHELXL97 (Sheldrick, 2008)'
_computing_structure_solution SIR97
_diffrn_ambient_temperature 153
_diffrn_detector_area_resol_mean 7.314
_diffrn_measured_fraction_theta_full 0.996
_diffrn_measured_fraction_theta_max 0.996
_diffrn_measurement_device_type 'Rigaku Mercury70'
_diffrn_measurement_method \w
_diffrn_radiation_type 'Mo K\a'
_diffrn_radiation_wavelength 0.71070
_diffrn_reflns_av_R_equivalents 0.0609
_diffrn_reflns_limit_h_max 10
_diffrn_reflns_limit_h_min -10
_diffrn_reflns_limit_k_max 27
_diffrn_reflns_limit_k_min -27
_diffrn_reflns_limit_l_max 31
_diffrn_reflns_limit_l_min -31
_diffrn_reflns_number 38679
_diffrn_reflns_theta_full 27.49
_diffrn_reflns_theta_max 27.49
_diffrn_standards_number 0
_exptl_absorpt_coefficient_mu 1.168
_exptl_absorpt_correction_T_max 0.890
_exptl_absorpt_correction_T_min 0.694
_exptl_absorpt_correction_type multi-scan
_exptl_absorpt_process_details 'REQAB (Rigaku, 1998)'
_exptl_crystal_colour red
_exptl_crystal_density_diffrn 1.526
_exptl_crystal_density_method 'not measured'
_exptl_crystal_description platelet
_exptl_crystal_F_000 1976.00
_exptl_crystal_size_max 0.300
_exptl_crystal_size_mid 0.100
_exptl_crystal_size_min 0.100
_refine_diff_density_max 1.520
_refine_diff_density_min -1.140
_refine_ls_abs_structure_details 'Flack, H. D. (1983), Acta Cryst. A39, 876-881.  4200 Friedel Pairs'
_refine_ls_abs_structure_Flack -0.05(3)
_refine_ls_extinction_method none
_refine_ls_goodness_of_fit_ref 1.069
_refine_ls_hydrogen_treatment constr
_refine_ls_number_parameters 460
_refine_ls_number_reflns 9532
_refine_ls_number_restraints 0
_refine_ls_R_factor_gt 0.0701
_refine_ls_shift/su_max 0.000
_refine_ls_structure_factor_coef Fsqd
_refine_ls_weighting_details 'w = 1/[\s^2^(Fo^2^)+(0.1060P)^2^+7.8284P] where P=(Fo^2^+2Fc^2^)/3'
_refine_ls_weighting_scheme calc
_refine_ls_wR_factor_ref 0.2016
_reflns_number_gt 7620
_reflns_number_total 9532
_reflns_threshold_expression F^2^>2.0\s(F^2^)
_cod_data_source_file om300350u_si_002.cif
_cod_data_source_block complex[2a]OTf
_cod_original_cell_volume 4166(4)
_cod_database_code 4078708

loop_
_symmetry_equiv_pos_site_id
_symmetry_equiv_pos_as_xyz
1 +X,+Y,+Z
2 1/2+X,1/2-Y,-Z
3 -X,1/2+Y,1/2-Z
4 1/2-X,-Y,1/2+Z

loop_
_atom_site_label
_atom_site_type_symbol
_atom_site_fract_x
_atom_site_fract_y
_atom_site_fract_z
_atom_site_U_iso_or_equiv
_atom_site_adp_type
_atom_site_occupancy
_atom_site_symmetry_multiplicity
_atom_site_calc_flag
_atom_site_refinement_flags
Rh1 Rh 0.23647(6) -0.15253(3) 0.25587(3) 0.04782(17) Uani 1.0 4 d .
Ni1 Ni 0.17156(10) -0.04840(4) 0.34753(4) 0.0426(2) Uani 1.0 4 d .
Cl1 Cl -0.0222(3) -0.18546(10) 0.29873(10) 0.0602(5) Uani 1.0 4 d .
S1 S 0.1811(2) -0.04287(9) 0.25925(8) 0.0456(4) Uani 1.0 4 d .
S2 S 0.3651(3) -0.11959(9) 0.34052(8) 0.0481(4) Uani 1.0 4 d .
S3 S 0.3875(2) 0.09669(9) 0.35123(8) 0.0469(4) Uani 1.0 4 d .
S4 S 0.7970(3) -0.03718(18) 0.05144(11) 0.0842(9) Uani 1.0 4 d .
F1 F 0.6097(19) 0.0097(5) 0.1280(5) 0.176(6) Uani 1.0 4 d .
F2 F 0.831(2) 0.0527(8) 0.1235(5) 0.207(7) Uani 1.0 4 d .
F3 F 0.652(3) 0.0723(5) 0.0641(4) 0.180(6) Uani 1.0 4 d .
O1 O 0.3022(7) 0.1212(3) 0.3045(3) 0.0544(13) Uani 1.0 4 d .
O2 O 0.5238(7) 0.0534(3) 0.3452(3) 0.0522(13) Uani 1.0 4 d .
O3 O 0.6617(13) -0.0574(5) 0.0195(5) 0.122(4) Uani 1.0 4 d .
O4 O 0.8512(18) -0.0824(7) 0.0907(4) 0.171(7) Uani 1.0 4 d .
O5 O 0.916(3) -0.0035(11) 0.0193(8) 0.260(13) Uani 1.0 4 d .
O6 O 0.267(3) 0.1993(7) 0.0706(6) 0.160(5) Uani 1.0 4 d .
N1 N -0.0507(7) -0.0070(3) 0.3489(3) 0.0450(13) Uani 1.0 4 d .
N2 N 0.1424(9) -0.0650(3) 0.4258(3) 0.0489(14) Uani 1.0 4 d .
N3 N 0.2432(8) 0.0612(3) 0.3882(3) 0.0458(13) Uani 1.0 4 d .
C1 C 0.2726(11) -0.2441(4) 0.2173(4) 0.060(2) Uani 1.0 4 d .
C2 C 0.1990(11) -0.2017(6) 0.1796(5) 0.072(3) Uani 1.0 4 d .
C3 C 0.3105(10) -0.1504(5) 0.1709(4) 0.061(3) Uani 1.0 4 d .
C4 C 0.4543(9) -0.1587(4) 0.2054(3) 0.0497(17) Uani 1.0 4 d .
C5 C 0.4335(9) -0.2187(4) 0.2340(4) 0.054(2) Uani 1.0 4 d .
C6 C 0.2027(14) -0.3048(4) 0.2362(6) 0.092(4) Uani 1.0 4 d .
C7 C 0.0363(12) -0.2101(7) 0.1485(5) 0.090(4) Uani 1.0 4 d .
C8 C 0.2909(12) -0.0957(5) 0.1325(4) 0.069(3) Uani 1.0 4 d .
C9 C 0.6087(10) -0.1203(5) 0.2077(4) 0.059(2) Uani 1.0 4 d .
C10 C 0.5539(12) -0.2489(5) 0.2711(4) 0.066(3) Uani 1.0 4 d .
C11 C -0.0408(9) -0.0237(4) 0.2470(4) 0.0555(19) Uani 1.0 4 d .
C12 C -0.1433(9) -0.0311(4) 0.2987(4) 0.0523(18) Uani 1.0 4 d .
C13 C -0.1412(10) -0.0291(4) 0.3997(4) 0.0514(18) Uani 1.0 4 d .
C14 C -0.0407(11) -0.0826(4) 0.4259(4) 0.0556(19) Uani 1.0 4 d .
C15 C 0.2502(13) -0.1201(4) 0.4446(4) 0.060(2) Uani 1.0 4 d .
C16 C 0.2799(11) -0.1641(4) 0.3971(4) 0.0558(19) Uani 1.0 4 d .
C17 C -0.0410(8) 0.0622(4) 0.3455(4) 0.0466(16) Uani 1.0 4 d .
C18 C 0.0722(9) 0.0915(4) 0.3883(4) 0.0440(15) Uani 1.0 4 d .
C19 C 0.1744(11) -0.0119(4) 0.4638(3) 0.0484(16) Uani 1.0 4 d .
C20 C 0.3024(9) 0.0355(4) 0.4415(3) 0.0464(16) Uani 1.0 4 d .
C21 C 0.4616(9) 0.1595(4) 0.3911(3) 0.0469(16) Uani 1.0 4 d .
C22 C 0.3918(10) 0.2196(4) 0.3842(3) 0.0463(16) Uani 1.0 4 d .
C23 C 0.4458(10) 0.2674(4) 0.4168(3) 0.0475(16) Uani 1.0 4 d .
C24 C 0.5651(10) 0.2582(4) 0.4577(4) 0.0496(17) Uani 1.0 4 d .
C25 C 0.6375(11) 0.1992(4) 0.4628(4) 0.056(2) Uani 1.0 4 d .
C26 C 0.5836(9) 0.1505(4) 0.4304(4) 0.0502(17) Uani 1.0 4 d .
C27 C 0.6195(13) 0.3107(4) 0.4934(4) 0.063(2) Uani 1.0 4 d .
C28 C 0.716(2) 0.0254(7) 0.0918(5) 0.099(4) Uani 1.0 4 d .
C29 C 0.249(3) 0.2616(10) 0.0604(9) 0.144(8) Uani 1.0 4 d .
C30 C 0.331(3) 0.2914(8) 0.0106(9) 0.140(8) Uani 1.0 4 d .
C31 C 0.198(5) 0.1660(15) 0.1133(8) 0.220(17) Uani 1.0 4 d .
C32 C 0.238(6) 0.1087(11) 0.1312(19) 0.31(3) Uani 1.0 4 d .
H6A H 0.1892 -0.3040 0.2760 0.1104 Uiso 1.0 4 calc R
H6B H 0.2799 -0.3385 0.2260 0.1104 Uiso 1.0 4 calc R
H6C H 0.0929 -0.3119 0.2190 0.1104 Uiso 1.0 4 calc R
H7A H 0.0602 -0.2116 0.1092 0.1084 Uiso 1.0 4 calc R
H7B H -0.0391 -0.1750 0.1563 0.1084 Uiso 1.0 4 calc R
H7C H -0.0177 -0.2491 0.1598 0.1084 Uiso 1.0 4 calc R
H8A H 0.3269 -0.0574 0.1510 0.0829 Uiso 1.0 4 calc R
H8B H 0.1726 -0.0918 0.1217 0.0829 Uiso 1.0 4 calc R
H8C H 0.3605 -0.1024 0.1000 0.0829 Uiso 1.0 4 calc R
H9A H 0.5792 -0.0776 0.2181 0.0714 Uiso 1.0 4 calc R
H9B H 0.6629 -0.1201 0.1717 0.0714 Uiso 1.0 4 calc R
H9C H 0.6862 -0.1379 0.2348 0.0714 Uiso 1.0 4 calc R
H10A H 0.5902 -0.2887 0.2553 0.0787 Uiso 1.0 4 calc R
H10B H 0.4999 -0.2564 0.3065 0.0787 Uiso 1.0 4 calc R
H10C H 0.6520 -0.2218 0.2762 0.0787 Uiso 1.0 4 calc R
H11A H -0.0497 0.0198 0.2338 0.0666 Uiso 1.0 4 calc R
H11B H -0.0865 -0.0515 0.2183 0.0666 Uiso 1.0 4 calc R
H12A H -0.1704 -0.0758 0.3040 0.0627 Uiso 1.0 4 calc R
H12B H -0.2508 -0.0082 0.2947 0.0627 Uiso 1.0 4 calc R
H13A H -0.2555 -0.0438 0.3900 0.0616 Uiso 1.0 4 calc R
H13B H -0.1524 0.0057 0.4260 0.0616 Uiso 1.0 4 calc R
H14A H -0.0797 -0.0896 0.4639 0.0667 Uiso 1.0 4 calc R
H14B H -0.0578 -0.1215 0.4049 0.0667 Uiso 1.0 4 calc R
H15A H 0.3595 -0.1047 0.4586 0.0725 Uiso 1.0 4 calc R
H15B H 0.1923 -0.1424 0.4746 0.0725 Uiso 1.0 4 calc R
H16A H 0.1726 -0.1841 0.3862 0.0669 Uiso 1.0 4 calc R
H16B H 0.3601 -0.1973 0.4079 0.0669 Uiso 1.0 4 calc R
H17A H -0.1559 0.0795 0.3495 0.0559 Uiso 1.0 4 calc R
H17B H 0.0009 0.0739 0.3088 0.0559 Uiso 1.0 4 calc R
H18A H 0.0843 0.1366 0.3807 0.0528 Uiso 1.0 4 calc R
H18B H 0.0202 0.0868 0.4249 0.0528 Uiso 1.0 4 calc R
H19A H 0.2165 -0.0286 0.4990 0.0580 Uiso 1.0 4 calc R
H19B H 0.0667 0.0098 0.4712 0.0580 Uiso 1.0 4 calc R
H20A H 0.3167 0.0699 0.4681 0.0557 Uiso 1.0 4 calc R
H20B H 0.4129 0.0150 0.4365 0.0557 Uiso 1.0 4 calc R
H22 H 0.3081 0.2267 0.3572 0.0556 Uiso 1.0 4 calc R
H23 H 0.4006 0.3079 0.4114 0.0570 Uiso 1.0 4 calc R
H25 H 0.7245 0.1925 0.4888 0.0670 Uiso 1.0 4 calc R
H26 H 0.6312 0.1103 0.4352 0.0603 Uiso 1.0 4 calc R
H27A H 0.7396 0.3189 0.4876 0.0751 Uiso 1.0 4 calc R
H27B H 0.6005 0.2996 0.5318 0.0751 Uiso 1.0 4 calc R
H27C H 0.5543 0.3481 0.4844 0.0751 Uiso 1.0 4 calc R
H29A H 0.2910 0.2840 0.0930 0.1729 Uiso 1.0 4 calc R
H29B H 0.1265 0.2702 0.0580 0.1729 Uiso 1.0 4 calc R
H30A H 0.2830 0.2733 -0.0227 0.1685 Uiso 1.0 4 calc R
H30B H 0.4526 0.2836 0.0115 0.1685 Uiso 1.0 4 calc R
H30C H 0.3104 0.3364 0.0110 0.1685 Uiso 1.0 4 calc R
H31A H 0.2097 0.1934 0.1456 0.2646 Uiso 1.0 4 calc R
H31B H 0.0757 0.1642 0.1053 0.2646 Uiso 1.0 4 calc R
H32A H 0.3591 0.1069 0.1391 0.3717 Uiso 1.0 4 calc R
H32B H 0.2102 0.0779 0.1030 0.3717 Uiso 1.0 4 calc R
H32C H 0.1746 0.0995 0.1646 0.3717 Uiso 1.0 4 calc R

loop_
_atom_site_aniso_label
_atom_site_aniso_U_11
_atom_site_aniso_U_22
_atom_site_aniso_U_33
_atom_site_aniso_U_12
_atom_site_aniso_U_13
_atom_site_aniso_U_23
Rh1 0.0262(3) 0.0559(3) 0.0613(4) 0.0002(2) 0.0004(3) -0.0151(3)
Ni1 0.0282(4) 0.0508(5) 0.0487(5) 0.0026(4) 0.0025(4) -0.0049(4)
Cl1 0.0319(9) 0.0668(12) 0.0817(14) -0.0054(8) 0.0054(9) -0.0103(11)
S1 0.0295(7) 0.0564(9) 0.0509(9) 0.0003(7) 0.0010(7) -0.0105(8)
S2 0.0323(8) 0.0553(10) 0.0567(11) 0.0044(7) -0.0013(8) -0.0094(8)
S3 0.0285(8) 0.0568(10) 0.0555(10) -0.0014(7) 0.0035(8) -0.0095(9)
S4 0.0500(13) 0.146(3) 0.0570(13) 0.0011(15) -0.0033(10) -0.0040(15)
F1 0.220(13) 0.129(8) 0.180(10) 0.029(9) 0.124(10) 0.021(8)
F2 0.227(15) 0.291(17) 0.101(7) 0.011(14) -0.051(9) -0.088(9)
F3 0.34(2) 0.107(6) 0.097(6) -0.005(9) -0.028(9) 0.018(5)
O1 0.040(3) 0.070(4) 0.053(3) -0.009(3) -0.007(3) -0.008(3)
O2 0.033(3) 0.057(3) 0.066(4) 0.004(3) 0.002(3) -0.018(3)
O3 0.106(7) 0.108(7) 0.153(9) -0.004(6) -0.082(7) 0.001(7)
O4 0.179(12) 0.252(16) 0.081(6) 0.140(12) -0.037(7) 0.013(8)
O5 0.200(17) 0.36(3) 0.214(15) -0.160(18) 0.162(15) -0.155(18)
O6 0.168(13) 0.151(11) 0.160(12) 0.036(11) 0.021(11) -0.043(9)
N1 0.025(3) 0.055(3) 0.055(4) 0.004(3) 0.003(3) -0.004(3)
N2 0.045(4) 0.054(4) 0.047(4) 0.000(3) -0.001(3) -0.000(3)
N3 0.030(3) 0.052(3) 0.055(4) 0.001(3) 0.003(3) -0.006(3)
C1 0.040(4) 0.062(5) 0.078(6) -0.001(4) 0.005(4) -0.032(4)
C2 0.033(4) 0.095(7) 0.087(7) 0.003(4) -0.011(4) -0.044(6)
C3 0.038(4) 0.091(6) 0.054(5) 0.006(4) -0.004(4) -0.027(5)
C4 0.033(4) 0.068(5) 0.049(4) 0.001(4) -0.004(3) -0.018(4)
C5 0.027(3) 0.061(5) 0.076(6) 0.009(3) -0.003(4) -0.030(4)
C6 0.072(7) 0.051(5) 0.153(11) -0.024(5) 0.025(7) -0.044(6)
C7 0.035(5) 0.136(10) 0.100(8) -0.006(5) -0.013(5) -0.059(8)
C8 0.052(5) 0.107(7) 0.048(5) 0.017(5) -0.004(4) -0.009(5)
C9 0.030(4) 0.089(6) 0.059(5) 0.004(4) 0.005(4) -0.008(5)
C10 0.047(5) 0.062(5) 0.088(7) 0.011(4) 0.007(5) -0.001(5)
C11 0.034(4) 0.066(5) 0.066(5) 0.003(3) 0.003(4) -0.009(4)
C12 0.027(4) 0.064(5) 0.065(5) 0.003(3) -0.008(3) -0.010(4)
C13 0.038(4) 0.058(4) 0.058(5) -0.003(3) 0.013(4) -0.013(4)
C14 0.046(5) 0.060(5) 0.060(5) -0.002(4) 0.017(4) -0.000(4)
C15 0.065(5) 0.065(5) 0.052(4) 0.010(5) -0.010(5) -0.001(4)
C16 0.052(5) 0.053(4) 0.062(5) 0.009(4) -0.006(4) -0.007(4)
C17 0.026(3) 0.056(4) 0.058(5) 0.002(3) -0.002(3) -0.005(4)
C18 0.031(4) 0.046(4) 0.055(4) 0.005(3) 0.002(3) -0.009(3)
C19 0.052(4) 0.048(4) 0.046(4) 0.004(4) 0.001(4) -0.007(3)
C20 0.042(4) 0.048(4) 0.049(4) 0.006(3) -0.002(3) -0.002(3)
C21 0.030(3) 0.058(4) 0.052(4) -0.003(3) -0.003(3) -0.011(4)
C22 0.035(4) 0.052(4) 0.052(4) -0.000(3) 0.005(3) 0.001(4)
C23 0.048(4) 0.047(4) 0.048(4) 0.002(3) 0.004(4) 0.000(3)
C24 0.044(4) 0.050(4) 0.055(5) -0.001(3) -0.004(4) 0.002(4)
C25 0.045(5) 0.058(5) 0.064(5) 0.005(4) -0.012(4) -0.008(4)
C26 0.032(4) 0.054(4) 0.065(5) 0.001(3) -0.002(3) -0.006(4)
C27 0.063(6) 0.064(5) 0.061(5) 0.002(5) -0.006(5) -0.010(4)
C28 0.120(12) 0.122(10) 0.055(6) -0.008(9) -0.003(7) 0.022(6)
C29 0.093(11) 0.148(16) 0.191(19) 0.042(12) 0.011(14) -0.062(15)
C30 0.096(12) 0.116(12) 0.21(2) 0.016(10) -0.032(13) -0.089(13)
C31 0.32(5) 0.27(4) 0.070(10) -0.11(4) 0.012(16) -0.007(14)
C32 0.29(5) 0.101(15) 0.54(7) 0.02(3) 0.05(6) 0.05(3)

loop_
_atom_type_symbol
_atom_type_description
_atom_type_scat_dispersion_real
_atom_type_scat_dispersion_imag
_atom_type_scat_source
C C 0.0033 0.0016
;
International Tables for Crystallography
(1992, Vol. C, Tables 4.2.6.8 and 6.1.1.4)
;
H H 0.0000 0.0000
;
International Tables for Crystallography
(1992, Vol. C, Table 6.1.1.4)
;
Cl Cl 0.1484 0.1585
;
International Tables for Crystallography
(1992, Vol. C, Tables 4.2.6.8 and 6.1.1.4)
;
F F 0.0171 0.0103
;
International Tables for Crystallography
(1992, Vol. C, Tables 4.2.6.8 and 6.1.1.4)
;
N N 0.0061 0.0033
;
International Tables for Crystallography
(1992, Vol. C, Tables 4.2.6.8 and 6.1.1.4)
;
Ni Ni 0.3393 1.1124
;
International Tables for Crystallography
(1992, Vol. C, Tables 4.2.6.8 and 6.1.1.4)
;
O O 0.0106 0.0060
;
International Tables for Crystallography
(1992, Vol. C, Tables 4.2.6.8 and 6.1.1.4)
;
Rh Rh -1.1178 0.9187
;
International Tables for Crystallography
(1992, Vol. C, Tables 4.2.6.8 and 6.1.1.4)
;
S S 0.1246 0.1234
;
International Tables for Crystallography
(1992, Vol. C, Tables 4.2.6.8 and 6.1.1.4)
;

loop_
_geom_angle_atom_site_label_1
_geom_angle_atom_site_label_2
_geom_angle_atom_site_label_3
_geom_angle
_geom_angle_publ_flag
Cl1 Rh1 S1 96.68(7) yes
Cl1 Rh1 S2 94.19(8) yes
Cl1 Rh1 C1 92.1(3) yes
Cl1 Rh1 C2 96.6(3) yes
Cl1 Rh1 C3 131.0(3) yes
Cl1 Rh1 C4 157.8(3) yes
Cl1 Rh1 C5 121.8(3) yes
S1 Rh1 S2 76.15(7) yes
S1 Rh1 C1 156.5(3) yes
S1 Rh1 C2 118.9(3) yes
S1 Rh1 C3 93.6(3) yes
S1 Rh1 C4 103.3(3) yes
S1 Rh1 C5 141.3(2) yes
S2 Rh1 C1 125.1(3) yes
S2 Rh1 C2 160.1(3) yes
S2 Rh1 C3 134.7(3) yes
S2 Rh1 C4 99.9(2) yes
S2 Rh1 C5 95.6(3) yes
C1 Rh1 C2 38.0(4) yes
C1 Rh1 C3 64.6(4) yes
C1 Rh1 C4 65.8(4) yes
C1 Rh1 C5 38.6(3) yes
C2 Rh1 C3 38.6(4) yes
C2 Rh1 C4 65.3(3) yes
C2 Rh1 C5 64.5(4) yes
C3 Rh1 C4 39.0(3) yes
C3 Rh1 C5 65.3(4) yes
C4 Rh1 C5 40.0(3) yes
S1 Ni1 S2 86.28(8) yes
S1 Ni1 N1 91.4(2) yes
S1 Ni1 N2 171.2(2) yes
S2 Ni1 N1 161.58(19) yes
S2 Ni1 N2 91.9(2) yes
N1 Ni1 N2 87.7(3) yes
Rh1 S1 Ni1 89.26(8) yes
Rh1 S1 C11 113.0(3) yes
Ni1 S1 C11 98.1(3) yes
Rh1 S2 Ni1 88.52(8) yes
Rh1 S2 C16 110.0(3) yes
Ni1 S2 C16 92.7(3) yes
O1 S3 O2 120.9(4) yes
O1 S3 N3 106.2(4) yes
O1 S3 C21 108.6(4) yes
O2 S3 N3 106.4(4) yes
O2 S3 C21 107.4(4) yes
N3 S3 C21 106.3(4) yes
O3 S4 O4 113.3(8) yes
O3 S4 O5 110.9(9) yes
O3 S4 C28 105.5(7) yes
O4 S4 O5 121.0(10) yes
O4 S4 C28 104.4(7) yes
O5 S4 C28 99.3(10) yes
C29 O6 C31 127(2) yes
Ni1 N1 C12 105.4(5) yes
Ni1 N1 C13 107.3(5) yes
Ni1 N1 C17 113.6(4) yes
C12 N1 C13 109.0(6) yes
C12 N1 C17 108.6(6) yes
C13 N1 C17 112.6(6) yes
Ni1 N2 C14 99.4(5) yes
Ni1 N2 C15 111.6(5) yes
Ni1 N2 C19 116.8(5) yes
C14 N2 C15 110.3(7) yes
C14 N2 C19 110.8(6) yes
C15 N2 C19 107.8(6) yes
S3 N3 C18 115.5(5) yes
S3 N3 C20 115.6(5) yes
C18 N3 C20 116.2(6) yes
Rh1 C1 C2 69.7(6) yes
Rh1 C1 C5 70.0(5) yes
Rh1 C1 C6 126.9(7) yes
C2 C1 C5 107.8(8) yes
C2 C1 C6 127.4(9) yes
C5 C1 C6 124.8(9) yes
Rh1 C2 C1 72.3(6) yes
Rh1 C2 C3 70.6(6) yes
Rh1 C2 C7 127.6(7) yes
C1 C2 C3 109.6(8) yes
C1 C2 C7 127.1(10) yes
C3 C2 C7 123.0(10) yes
Rh1 C3 C2 70.8(6) yes
Rh1 C3 C4 69.3(5) yes
Rh1 C3 C8 125.9(7) yes
C2 C3 C4 108.0(8) yes
C2 C3 C8 128.9(8) yes
C4 C3 C8 123.1(8) yes
Rh1 C4 C3 71.7(5) yes
Rh1 C4 C5 71.8(5) yes
Rh1 C4 C9 128.1(6) yes
C3 C4 C5 107.4(7) yes
C3 C4 C9 127.9(8) yes
C5 C4 C9 124.2(7) yes
Rh1 C5 C1 71.4(5) yes
Rh1 C5 C4 68.2(5) yes
Rh1 C5 C10 127.1(7) yes
C1 C5 C4 107.1(7) yes
C1 C5 C10 125.6(8) yes
C4 C5 C10 127.3(7) yes
S1 C11 C12 110.9(6) yes
N1 C12 C11 112.3(6) yes
N1 C13 C14 109.3(6) yes
N2 C14 C13 108.3(7) yes
N2 C15 C16 109.7(7) yes
S2 C16 C15 108.3(6) yes
N1 C17 C18 113.9(6) yes
N3 C18 C17 110.7(6) yes
N2 C19 C20 113.3(6) yes
N3 C20 C19 110.3(6) yes
S3 C21 C22 120.0(6) yes
S3 C21 C26 120.8(6) yes
C22 C21 C26 119.1(7) yes
C21 C22 C23 119.4(7) yes
C22 C23 C24 121.7(7) yes
C23 C24 C25 118.3(8) yes
C23 C24 C27 120.8(8) yes
C25 C24 C27 120.9(8) yes
C24 C25 C26 120.5(8) yes
C21 C26 C25 120.9(8) yes
S4 C28 F1 115.1(11) yes
S4 C28 F2 114.0(13) yes
S4 C28 F3 115.4(9) yes
F1 C28 F2 99.6(11) yes
F1 C28 F3 107.6(15) yes
F2 C28 F3 103.4(14) yes
O6 C29 C30 120.8(17) yes
O6 C31 C32 129(3) yes
C1 C6 H6A 109.466 no
C1 C6 H6B 109.470 no
C1 C6 H6C 109.475 no
H6A C6 H6B 109.473 no
H6A C6 H6C 109.471 no
H6B C6 H6C 109.472 no
C2 C7 H7A 109.466 no
C2 C7 H7B 109.458 no
C2 C7 H7C 109.472 no
H7A C7 H7B 109.481 no
H7A C7 H7C 109.481 no
H7B C7 H7C 109.470 no
C3 C8 H8A 109.480 no
C3 C8 H8B 109.471 no
C3 C8 H8C 109.480 no
H8A C8 H8B 109.462 no
H8A C8 H8C 109.459 no
H8B C8 H8C 109.475 no
C4 C9 H9A 109.470 no
C4 C9 H9B 109.482 no
C4 C9 H9C 109.475 no
H9A C9 H9B 109.460 no
H9A C9 H9C 109.464 no
H9B C9 H9C 109.476 no
C5 C10 H10A 109.477 no
C5 C10 H10B 109.474 no
C5 C10 H10C 109.467 no
H10A C10 H10B 109.477 no
H10A C10 H10C 109.464 no
H10B C10 H10C 109.469 no
S1 C11 H11A 109.456 no
S1 C11 H11B 109.459 no
C12 C11 H11A 109.452 no
C12 C11 H11B 109.455 no
H11A C11 H11B 108.048 no
N1 C12 H12A 109.146 no
N1 C12 H12B 109.138 no
C11 C12 H12A 109.156 no
C11 C12 H12B 109.163 no
H12A C12 H12B 107.873 no
N1 C13 H13A 109.816 no
N1 C13 H13B 109.813 no
C14 C13 H13A 109.809 no
C14 C13 H13B 109.810 no
H13A C13 H13B 108.262 no
N2 C14 H14A 110.038 no
N2 C14 H14B 110.044 no
C13 C14 H14A 110.034 no
C13 C14 H14B 110.038 no
H14A C14 H14B 108.385 no
N2 C15 H15A 109.711 no
N2 C15 H15B 109.724 no
C16 C15 H15A 109.717 no
C16 C15 H15B 109.724 no
H15A C15 H15B 108.214 no
S2 C16 H16A 110.047 no
S2 C16 H16B 110.041 no
C15 C16 H16A 110.024 no
C15 C16 H16B 110.028 no
H16A C16 H16B 108.388 no
N1 C17 H17A 108.775 no
N1 C17 H17B 108.783 no
C18 C17 H17A 108.785 no
C18 C17 H17B 108.777 no
H17A C17 H17B 107.659 no
N3 C18 H18A 109.487 no
N3 C18 H18B 109.504 no
C17 C18 H18A 109.485 no
C17 C18 H18B 109.496 no
H18A C18 H18B 108.073 no
N2 C19 H19A 108.929 no
N2 C19 H19B 108.925 no
C20 C19 H19A 108.917 no
C20 C19 H19B 108.916 no
H19A C19 H19B 107.737 no
N3 C20 H20A 109.591 no
N3 C20 H20B 109.586 no
C19 C20 H20A 109.596 no
C19 C20 H20B 109.596 no
H20A C20 H20B 108.130 no
C21 C22 H22 120.276 no
C23 C22 H22 120.281 no
C22 C23 H23 119.138 no
C24 C23 H23 119.135 no
C24 C25 H25 119.779 no
C26 C25 H25 119.759 no
C21 C26 H26 119.566 no
C25 C26 H26 119.564 no
C24 C27 H27A 109.469 no
C24 C27 H27B 109.474 no
C24 C27 H27C 109.466 no
H27A C27 H27B 109.467 no
H27A C27 H27C 109.470 no
H27B C27 H27C 109.481 no
O6 C29 H29A 107.144 no
O6 C29 H29B 107.139 no
C30 C29 H29A 107.126 no
C30 C29 H29B 107.130 no
H29A C29 H29B 106.809 no
C29 C30 H30A 109.468 no
C29 C30 H30B 109.472 no
C29 C30 H30C 109.475 no
H30A C30 H30B 109.473 no
H30A C30 H30C 109.474 no
H30B C30 H30C 109.465 no
O6 C31 H31A 105.092 no
O6 C31 H31B 105.090 no
C32 C31 H31A 105.087 no
C32 C31 H31B 105.094 no
H31A C31 H31B 105.888 no
C31 C32 H32A 109.459 no
C31 C32 H32B 109.460 no
C31 C32 H32C 109.471 no
H32A C32 H32B 109.473 no
H32A C32 H32C 109.483 no
H32B C32 H32C 109.481 no

loop_
_geom_bond_atom_site_label_1
_geom_bond_atom_site_label_2
_geom_bond_distance
_geom_bond_publ_flag
Rh1 Cl1 2.411(3) yes
Rh1 S1 2.395(3) yes
Rh1 S2 2.414(3) yes
Rh1 C1 2.197(9) yes
Rh1 C2 2.163(11) yes
Rh1 C3 2.161(9) yes
Rh1 C4 2.129(8) yes
Rh1 C5 2.178(8) yes
Ni1 S1 2.164(3) yes
Ni1 S2 2.173(3) yes
Ni1 N1 1.976(6) yes
Ni1 N2 1.960(7) yes
S1 C11 1.834(8) yes
S2 C16 1.813(9) yes
S3 O1 1.428(6) yes
S3 O2 1.434(6) yes
S3 N3 1.645(7) yes
S3 C21 1.764(8) yes
S4 O3 1.397(11) yes
S4 O4 1.431(14) yes
S4 O5 1.43(2) yes
S4 C28 1.785(15) yes
F1 C28 1.27(2) yes
F2 C28 1.33(2) yes
F3 C28 1.316(18) yes
O6 C29 1.37(3) yes
O6 C31 1.38(3) yes
N1 C12 1.522(10) yes
N1 C13 1.511(10) yes
N1 C17 1.488(10) yes
N2 C14 1.502(11) yes
N2 C15 1.531(11) yes
N2 C19 1.492(10) yes
N3 C18 1.505(9) yes
N3 C20 1.493(10) yes
C1 C2 1.420(14) yes
C1 C5 1.448(11) yes
C1 C6 1.490(13) yes
C2 C3 1.429(14) yes
C2 C7 1.511(14) yes
C3 C4 1.431(11) yes
C3 C8 1.510(14) yes
C4 C5 1.474(12) yes
C4 C9 1.477(12) yes
C5 C10 1.469(13) yes
C11 C12 1.513(12) yes
C13 C14 1.537(12) yes
C15 C16 1.516(12) yes
C17 C18 1.517(11) yes
C19 C20 1.538(11) yes
C21 C22 1.413(11) yes
C21 C26 1.378(11) yes
C22 C23 1.368(11) yes
C23 C24 1.392(11) yes
C24 C25 1.396(12) yes
C24 C27 1.489(12) yes
C25 C26 1.380(12) yes
C29 C30 1.52(3) yes
C31 C32 1.34(4) yes
C6 H6A 0.980 no
C6 H6B 0.980 no
C6 H6C 0.980 no
C7 H7A 0.980 no
C7 H7B 0.980 no
C7 H7C 0.980 no
C8 H8A 0.980 no
C8 H8B 0.980 no
C8 H8C 0.980 no
C9 H9A 0.980 no
C9 H9B 0.980 no
C9 H9C 0.980 no
C10 H10A 0.980 no
C10 H10B 0.980 no
C10 H10C 0.980 no
C11 H11A 0.990 no
C11 H11B 0.990 no
C12 H12A 0.990 no
C12 H12B 0.990 no
C13 H13A 0.990 no
C13 H13B 0.990 no
C14 H14A 0.990 no
C14 H14B 0.990 no
C15 H15A 0.990 no
C15 H15B 0.990 no
C16 H16A 0.990 no
C16 H16B 0.990 no
C17 H17A 0.990 no
C17 H17B 0.990 no
C18 H18A 0.990 no
C18 H18B 0.990 no
C19 H19A 0.990 no
C19 H19B 0.990 no
C20 H20A 0.990 no
C20 H20B 0.990 no
C22 H22 0.950 no
C23 H23 0.950 no
C25 H25 0.950 no
C26 H26 0.950 no
C27 H27A 0.980 no
C27 H27B 0.980 no
C27 H27C 0.980 no
C29 H29A 0.990 no
C29 H29B 0.990 no
C30 H30A 0.980 no
C30 H30B 0.980 no
C30 H30C 0.980 no
C31 H31A 0.990 no
C31 H31B 0.990 no
C32 H32A 0.980 no
C32 H32B 0.980 no
C32 H32C 0.980 no
